data_7209077
loop_
_publ_author_name
'Klien, Henrik'
'Seichter, Wilhelm'
'Weber, Edwin'

_publ_section_title
;
 Crystalline inclusion compounds of new elongated bisfluorenol hosts with
 protic guest molecules
;
_journal_issue 3
_journal_name_full CrystEngComm
_journal_page_first 586
_journal_paper_doi 10.1039/c2ce26518d
_journal_volume 15
_journal_year 2013
_chemical_formula_moiety 'C60 H62 O2, 2(C4 H11 N)'
_chemical_formula_sum 'C68 H84 N2 O2'
_chemical_formula_weight 961.37
_chemical_name_systematic
;
?
;
_space_group_IT_number 2
_symmetry_cell_setting triclinic
_symmetry_space_group_name_Hall '-P 1'
_symmetry_space_group_name_H-M 'P -1'
_atom_sites_solution_hydrogens geom
_atom_sites_solution_primary direct
_atom_sites_solution_secondary difmap
_audit_creation_method SHELXL-97
_cell_angle_alpha 106.016(1)
_cell_angle_beta 95.625(1)
_cell_angle_gamma 93.744(1)
_cell_formula_units_Z 1
_cell_length_a 10.6049(2)
_cell_length_b 11.0553(3)
_cell_length_c 13.1571(3)
_cell_measurement_reflns_used 9946
_cell_measurement_temperature 100(2)
_cell_measurement_theta_max 28.41
_cell_measurement_theta_min 2.67
_cell_volume 1468.64(6)
_computing_cell_refinement 'SAINT-NT (Sheldrick, 2008)'
_computing_data_collection 'Kappa APEX 2 (Bruker-AXS)'
_computing_data_reduction SAINT
_computing_molecular_graphics 'ORTEP-3 (Farrugia)'
_computing_publication_material SHELXTL
_computing_structure_refinement 'SHELXL-97 (Sheldrick, 1997)'
_computing_structure_solution 'SHELXS-97 (Sheldrick, 1990)'
_diffrn_ambient_temperature 100(2)
_diffrn_measured_fraction_theta_full 0.986
_diffrn_measured_fraction_theta_max 0.986
_diffrn_measurement_device_type 'CCD area detector'
_diffrn_measurement_method 'phi and omega scans'
_diffrn_radiation_monochromator graphite
_diffrn_radiation_source 'fine-focus sealed tube'
_diffrn_radiation_type MoK\a
_diffrn_radiation_wavelength 0.71073
_diffrn_reflns_av_R_equivalents 0.0257
_diffrn_reflns_av_sigmaI/netI 0.0266
_diffrn_reflns_limit_h_max 14
_diffrn_reflns_limit_h_min -13
_diffrn_reflns_limit_k_max 14
_diffrn_reflns_limit_k_min -14
_diffrn_reflns_limit_l_max 17
_diffrn_reflns_limit_l_min -16
_diffrn_reflns_number 27867
_diffrn_reflns_theta_full 28.10
_diffrn_reflns_theta_max 28.10
_diffrn_reflns_theta_min 2.37
_diffrn_standards_decay_% <1%
_exptl_absorpt_coefficient_mu 0.064
_exptl_absorpt_correction_type none
_exptl_crystal_colour colourless
_exptl_crystal_density_diffrn 1.087
_exptl_crystal_density_method 'not measured'
_exptl_crystal_description block
_exptl_crystal_F_000 522
_exptl_crystal_size_max 0.20
_exptl_crystal_size_mid 0.17
_exptl_crystal_size_min 0.05
_refine_diff_density_max 0.419
_refine_diff_density_min -0.205
_refine_diff_density_rms 0.044
_refine_ls_extinction_method none
_refine_ls_goodness_of_fit_ref 1.002
_refine_ls_hydrogen_treatment mixed
_refine_ls_matrix_type full
_refine_ls_number_parameters 338
_refine_ls_number_reflns 7077
_refine_ls_number_restraints 0
_refine_ls_restrained_S_all 1.002
_refine_ls_R_factor_all 0.0602
_refine_ls_R_factor_gt 0.0440
_refine_ls_shift/su_max 0.000
_refine_ls_shift/su_mean 0.000
_refine_ls_structure_factor_coef Fsqd
_refine_ls_weighting_details 'calc w=1/[\s^2^(Fo^2^)+(0.0799P)^2^+0.4499P] where P=(Fo^2^+2Fc^2^)/3'
_refine_ls_weighting_scheme calc
_refine_ls_wR_factor_gt 0.1197
_refine_ls_wR_factor_ref 0.1359
_reflns_number_gt 5633
_reflns_number_total 7077
_reflns_threshold_expression >2sigma(I)
_cod_data_source_file c2ce26518d.txt
_cod_data_source_block klien_10_0m
_cod_database_code 7209077

loop_
_symmetry_equiv_pos_as_xyz
'x, y, z'
'-x, -y, -z'

loop_
_atom_site_label
_atom_site_type_symbol
_atom_site_fract_x
_atom_site_fract_y
_atom_site_fract_z
_atom_site_U_iso_or_equiv
_atom_site_adp_type
_atom_site_occupancy
_atom_site_symmetry_multiplicity
_atom_site_calc_flag
_atom_site_refinement_flags
O1 O 1.00029(8) 0.31101(8) 0.40123(6) 0.01772(19) Uani 1 1 d .
H1 H 0.9540 0.3693 0.3990 0.027 Uiso 1 1 calc R
C1 C 0.85076(11) 0.18747(10) 0.25018(9) 0.0145(2) Uani 1 1 d .
C2 C 0.75729(11) 0.12048(11) 0.28489(9) 0.0160(2) Uani 1 1 d .
H2 H 0.7770 0.0907 0.3452 0.019 Uiso 1 1 calc R
C3 C 0.63378(11) 0.09671(11) 0.23081(9) 0.0168(2) Uani 1 1 d .
C4 C 0.60973(11) 0.14235(11) 0.14228(10) 0.0182(2) Uani 1 1 d .
H4 H 0.5262 0.1272 0.1050 0.022 Uiso 1 1 calc R
C5 C 0.70361(11) 0.20911(11) 0.10683(9) 0.0172(2) Uani 1 1 d .
H5 H 0.6845 0.2391 0.0466 0.021 Uiso 1 1 calc R
C6 C 0.82573(11) 0.23097(10) 0.16124(9) 0.0148(2) Uani 1 1 d .
C7 C 0.94520(11) 0.29093(10) 0.14124(9) 0.0149(2) Uani 1 1 d .
C8 C 0.97337(11) 0.34471(11) 0.06165(10) 0.0179(2) Uani 1 1 d .
H8 H 0.9087 0.3487 0.0077 0.022 Uiso 1 1 calc R
C9 C 1.09798(12) 0.39275(11) 0.06218(10) 0.0193(2) Uani 1 1 d .
H9 H 1.1175 0.4292 0.0074 0.023 Uiso 1 1 calc R
C10 C 1.19588(11) 0.38920(11) 0.14084(10) 0.0174(2) Uani 1 1 d .
C11 C 1.16590(11) 0.33423(10) 0.22026(9) 0.0159(2) Uani 1 1 d .
H11 H 1.2300 0.3309 0.2749 0.019 Uiso 1 1 calc R
C12 C 1.04212(11) 0.28455(10) 0.21888(9) 0.0145(2) Uani 1 1 d .
C13 C 0.99018(10) 0.22210(11) 0.29806(9) 0.0143(2) Uani 1 1 d .
C14 C 1.05363(10) 0.10524(11) 0.30900(9) 0.0148(2) Uani 1 1 d .
C15 C 1.09108(11) 0.09473(12) 0.41053(10) 0.0195(2) Uani 1 1 d .
H15 H 1.0821 0.1627 0.4711 0.023 Uiso 1 1 calc R
C16 C 1.14122(12) -0.01318(13) 0.42485(10) 0.0227(3) Uani 1 1 d .
H16 H 1.1657 -0.0185 0.4948 0.027 Uiso 1 1 calc R
C17 C 1.15563(12) -0.11269(12) 0.33781(11) 0.0226(3) Uani 1 1 d .
H17 H 1.1900 -0.1866 0.3473 0.027 Uiso 1 1 calc R
C18 C 1.11925(12) -0.10337(12) 0.23627(10) 0.0201(3) Uani 1 1 d .
H18 H 1.1292 -0.1718 0.1764 0.024 Uiso 1 1 calc R
C19 C 1.06850(11) 0.00393(11) 0.21982(9) 0.0158(2) Uani 1 1 d .
C20 C 1.03232(11) 0.00389(10) 0.10720(9) 0.0152(2) Uani 1 1 d .
C21 C 1.12216(11) 0.04304(11) 0.04927(9) 0.0165(2) Uani 1 1 d .
H21 H 1.2065 0.0721 0.0826 0.020 Uiso 1 1 calc R
C22 C 0.90960(11) -0.04027(11) 0.05605(9) 0.0165(2) Uani 1 1 d .
H22 H 0.8474 -0.0686 0.0938 0.020 Uiso 1 1 calc R
C23 C 0.52559(11) 0.02520(12) 0.26635(10) 0.0208(3) Uani 1 1 d .
C24 C 0.46257(14) -0.08396(13) 0.17267(12) 0.0298(3) Uani 1 1 d .
H24A H 0.5263 -0.1412 0.1458 0.045 Uiso 1 1 calc R
H24B H 0.4263 -0.0504 0.1158 0.045 Uiso 1 1 calc R
H24C H 0.3948 -0.1303 0.1963 0.045 Uiso 1 1 calc R
C25 C 0.57163(14) -0.02714(17) 0.35774(14) 0.0380(4) Uani 1 1 d .
H25A H 0.6344 -0.0870 0.3347 0.057 Uiso 1 1 calc R
H25B H 0.4992 -0.0705 0.3785 0.057 Uiso 1 1 calc R
H25C H 0.6108 0.0425 0.4187 0.057 Uiso 1 1 calc R
C26 C 0.42488(13) 0.11646(13) 0.30482(12) 0.0307(3) Uani 1 1 d .
H26A H 0.3570 0.0722 0.3303 0.046 Uiso 1 1 calc R
H26B H 0.3887 0.1463 0.2457 0.046 Uiso 1 1 calc R
H26C H 0.4649 0.1889 0.3630 0.046 Uiso 1 1 calc R
C27 C 1.33129(12) 0.44226(12) 0.13501(10) 0.0209(3) Uani 1 1 d .
C28 C 1.42623(12) 0.43555(14) 0.22797(11) 0.0267(3) Uani 1 1 d .
H28A H 1.3982 0.4827 0.2952 0.040 Uiso 1 1 calc R
H28B H 1.5104 0.4726 0.2212 0.040 Uiso 1 1 calc R
H28C H 1.4310 0.3470 0.2271 0.040 Uiso 1 1 calc R
C29 C 1.37710(14) 0.36538(15) 0.03155(12) 0.0316(3) Uani 1 1 d .
H29A H 1.4651 0.3962 0.0287 0.047 Uiso 1 1 calc R
H29B H 1.3224 0.3749 -0.0297 0.047 Uiso 1 1 calc R
H29C H 1.3731 0.2760 0.0296 0.047 Uiso 1 1 calc R
C30 C 1.33194(14) 0.58187(13) 0.13650(15) 0.0352(4) Uani 1 1 d .
H30A H 1.2976 0.6295 0.2005 0.053 Uiso 1 1 calc R
H30B H 1.2792 0.5883 0.0731 0.053 Uiso 1 1 calc R
H30C H 1.4194 0.6168 0.1368 0.053 Uiso 1 1 calc R
N1A N 0.82891(10) 0.49293(10) 0.41371(9) 0.0230(2) Uani 1 1 d .
H1A H 0.8669(16) 0.5523(16) 0.4727(14) 0.033(4) Uiso 1 1 d .
C1A C 0.73112(14) 0.37411(14) 0.52382(12) 0.0319(3) Uani 1 1 d .
H1A1 H 0.7856 0.3057 0.5013 0.048 Uiso 1 1 calc R
H1A2 H 0.6493 0.3391 0.5376 0.048 Uiso 1 1 calc R
H1A3 H 0.7728 0.4359 0.5890 0.048 Uiso 1 1 calc R
C2A C 0.70888(13) 0.43831(13) 0.43674(12) 0.0280(3) Uani 1 1 d .
H2A1 H 0.6658 0.3760 0.3712 0.034 Uiso 1 1 calc R
H2A2 H 0.6522 0.5060 0.4590 0.034 Uiso 1 1 calc R
C3A C 0.80916(13) 0.55377(13) 0.32867(12) 0.0287(3) Uani 1 1 d .
H3A1 H 0.7489 0.6187 0.3481 0.034 Uiso 1 1 calc R
H3A2 H 0.7708 0.4899 0.2623 0.034 Uiso 1 1 calc R
C4A C 0.93282(15) 0.61529(14) 0.30920(12) 0.0331(3) Uani 1 1 d .
H4A1 H 0.9717 0.6777 0.3751 0.050 Uiso 1 1 calc R
H4A2 H 0.9157 0.6575 0.2535 0.050 Uiso 1 1 calc R
H4A3 H 0.9911 0.5505 0.2863 0.050 Uiso 1 1 calc R

loop_
_atom_site_aniso_label
_atom_site_aniso_U_11
_atom_site_aniso_U_22
_atom_site_aniso_U_33
_atom_site_aniso_U_23
_atom_site_aniso_U_13
_atom_site_aniso_U_12
O1 0.0154(4) 0.0204(4) 0.0143(4) 0.0002(3) 0.0006(3) 0.0018(3)
C1 0.0124(5) 0.0152(5) 0.0141(5) 0.0010(4) 0.0017(4) 0.0011(4)
C2 0.0150(6) 0.0180(5) 0.0141(5) 0.0032(4) 0.0023(4) 0.0002(4)
C3 0.0140(6) 0.0169(5) 0.0183(6) 0.0031(4) 0.0030(4) 0.0001(4)
C4 0.0121(5) 0.0205(6) 0.0200(6) 0.0039(5) -0.0014(4) 0.0000(4)
C5 0.0161(6) 0.0181(5) 0.0171(6) 0.0053(4) -0.0001(4) 0.0013(4)
C6 0.0144(5) 0.0133(5) 0.0152(5) 0.0015(4) 0.0026(4) 0.0008(4)
C7 0.0141(5) 0.0134(5) 0.0163(5) 0.0022(4) 0.0031(4) 0.0017(4)
C8 0.0179(6) 0.0167(5) 0.0196(6) 0.0062(4) 0.0008(4) 0.0024(4)
C9 0.0218(6) 0.0174(6) 0.0217(6) 0.0091(5) 0.0064(5) 0.0023(5)
C10 0.0156(6) 0.0141(5) 0.0223(6) 0.0036(4) 0.0064(5) 0.0014(4)
C11 0.0136(5) 0.0151(5) 0.0179(6) 0.0027(4) 0.0026(4) 0.0013(4)
C12 0.0151(5) 0.0129(5) 0.0147(5) 0.0017(4) 0.0034(4) 0.0019(4)
C13 0.0110(5) 0.0175(5) 0.0131(5) 0.0026(4) 0.0007(4) -0.0006(4)
C14 0.0097(5) 0.0190(5) 0.0166(5) 0.0067(4) 0.0023(4) -0.0006(4)
C15 0.0153(6) 0.0279(6) 0.0161(6) 0.0071(5) 0.0028(4) 0.0016(5)
C16 0.0172(6) 0.0348(7) 0.0212(6) 0.0168(5) 0.0018(5) 0.0020(5)
C17 0.0178(6) 0.0244(6) 0.0304(7) 0.0156(5) 0.0023(5) 0.0027(5)
C18 0.0182(6) 0.0189(6) 0.0238(6) 0.0068(5) 0.0024(5) 0.0018(5)
C19 0.0117(5) 0.0186(5) 0.0175(6) 0.0066(4) 0.0008(4) -0.0012(4)
C20 0.0168(6) 0.0131(5) 0.0148(5) 0.0021(4) 0.0017(4) 0.0038(4)
C21 0.0137(5) 0.0164(5) 0.0178(6) 0.0026(4) 0.0007(4) 0.0014(4)
C22 0.0161(6) 0.0155(5) 0.0179(6) 0.0039(4) 0.0043(4) 0.0016(4)
C23 0.0143(6) 0.0247(6) 0.0233(6) 0.0078(5) 0.0023(5) -0.0033(5)
C24 0.0261(7) 0.0241(7) 0.0357(8) 0.0034(6) 0.0077(6) -0.0063(5)
C25 0.0223(7) 0.0563(10) 0.0445(9) 0.0322(8) 0.0017(6) -0.0063(7)
C26 0.0210(7) 0.0279(7) 0.0406(8) 0.0033(6) 0.0123(6) -0.0017(5)
C27 0.0163(6) 0.0195(6) 0.0289(7) 0.0087(5) 0.0076(5) 0.0008(4)
C28 0.0146(6) 0.0314(7) 0.0346(7) 0.0101(6) 0.0060(5) -0.0019(5)
C29 0.0246(7) 0.0411(8) 0.0323(8) 0.0115(6) 0.0134(6) 0.0061(6)
C30 0.0225(7) 0.0235(7) 0.0641(11) 0.0186(7) 0.0111(7) -0.0005(5)
N1A 0.0176(5) 0.0215(5) 0.0247(6) -0.0003(4) -0.0014(4) 0.0004(4)
C1A 0.0285(7) 0.0349(8) 0.0290(7) 0.0021(6) 0.0089(6) 0.0008(6)
C2A 0.0172(6) 0.0270(7) 0.0351(8) 0.0014(6) 0.0020(5) 0.0020(5)
C3A 0.0263(7) 0.0238(6) 0.0328(7) 0.0046(6) -0.0022(6) 0.0034(5)
C4A 0.0361(8) 0.0255(7) 0.0340(8) 0.0034(6) 0.0049(6) -0.0015(6)

loop_
_atom_type_symbol
_atom_type_description
_atom_type_scat_dispersion_real
_atom_type_scat_dispersion_imag
_atom_type_scat_source
C C 0.0033 0.0016 'International Tables Vol C Tables 4.2.6.8 and 6.1.1.4'
H H 0.0000 0.0000 'International Tables Vol C Tables 4.2.6.8 and 6.1.1.4'
N N 0.0061 0.0033 'International Tables Vol C Tables 4.2.6.8 and 6.1.1.4'
O O 0.0106 0.0060 'International Tables Vol C Tables 4.2.6.8 and 6.1.1.4'

loop_
_geom_angle_atom_site_label_1
_geom_angle_atom_site_label_2
_geom_angle_atom_site_label_3
_geom_angle
_geom_angle_site_symmetry_1
C13 O1 H1 109.5 .
C2 C1 C6 121.61(10) .
C2 C1 C13 127.49(10) .
C6 C1 C13 110.90(10) .
C1 C2 C3 119.84(11) .
C1 C2 H2 120.1 .
C3 C2 H2 120.1 .
C4 C3 C2 117.87(11) .
C4 C3 C23 119.75(10) .
C2 C3 C23 122.37(10) .
C5 C4 C3 122.44(11) .
C5 C4 H4 118.8 .
C3 C4 H4 118.8 .
C6 C5 C4 118.75(11) .
C6 C5 H5 120.6 .
C4 C5 H5 120.6 .
C5 C6 C1 119.48(11) .
C5 C6 C7 131.98(11) .
C1 C6 C7 108.49(10) .
C8 C7 C12 119.60(11) .
C8 C7 C6 131.76(11) .
C12 C7 C6 108.61(10) .
C7 C8 C9 118.84(11) .
C7 C8 H8 120.6 .
C9 C8 H8 120.6 .
C8 C9 C10 122.21(11) .
C8 C9 H9 118.9 .
C10 C9 H9 118.9 .
C11 C10 C9 118.20(11) .
C11 C10 C27 122.66(11) .
C9 C10 C27 119.12(11) .
C12 C11 C10 119.65(11) .
C12 C11 H11 120.2 .
C10 C11 H11 120.2 .
C11 C12 C7 121.48(11) .
C11 C12 C13 127.69(11) .
C7 C12 C13 110.80(10) .
O1 C13 C12 110.27(9) .
O1 C13 C1 110.77(9) .
C12 C13 C1 101.10(9) .
O1 C13 C14 108.21(9) .
C12 C13 C14 115.19(9) .
C1 C13 C14 111.19(9) .
C15 C14 C19 118.69(11) .
C15 C14 C13 119.04(10) .
C19 C14 C13 122.15(10) .
C16 C15 C14 121.28(11) .
C16 C15 H15 119.4 .
C14 C15 H15 119.4 .
C17 C16 C15 120.23(11) .
C17 C16 H16 119.9 .
C15 C16 H16 119.9 .
C16 C17 C18 119.14(11) .
C16 C17 H17 120.4 .
C18 C17 H17 120.4 .
C17 C18 C19 121.71(12) .
C17 C18 H18 119.1 .
C19 C18 H18 119.1 .
C18 C19 C14 118.95(11) .
C18 C19 C20 117.28(10) .
C14 C19 C20 123.77(10) .
C21 C20 C22 118.45(10) .
C21 C20 C19 120.61(10) .
C22 C20 C19 120.89(10) .
C22 C21 C20 121.05(11) 2_755
C22 C21 H21 119.5 2_755
C20 C21 H21 119.5 .
C21 C22 C20 120.49(11) 2_755
C21 C22 H22 119.8 2_755
C20 C22 H22 119.8 .
C25 C23 C24 108.92(12) .
C25 C23 C3 112.41(10) .
C24 C23 C3 109.93(10) .
C25 C23 C26 107.86(12) .
C24 C23 C26 108.61(11) .
C3 C23 C26 109.03(10) .
C23 C24 H24A 109.5 .
C23 C24 H24B 109.5 .
H24A C24 H24B 109.5 .
C23 C24 H24C 109.5 .
H24A C24 H24C 109.5 .
H24B C24 H24C 109.5 .
C23 C25 H25A 109.5 .
C23 C25 H25B 109.5 .
H25A C25 H25B 109.5 .
C23 C25 H25C 109.5 .
H25A C25 H25C 109.5 .
H25B C25 H25C 109.5 .
C23 C26 H26A 109.5 .
C23 C26 H26B 109.5 .
H26A C26 H26B 109.5 .
C23 C26 H26C 109.5 .
H26A C26 H26C 109.5 .
H26B C26 H26C 109.5 .
C28 C27 C10 112.95(10) .
C28 C27 C29 107.87(11) .
C10 C27 C29 108.90(11) .
C28 C27 C30 107.55(11) .
C10 C27 C30 109.73(10) .
C29 C27 C30 109.80(12) .
C27 C28 H28A 109.5 .
C27 C28 H28B 109.5 .
H28A C28 H28B 109.5 .
C27 C28 H28C 109.5 .
H28A C28 H28C 109.5 .
H28B C28 H28C 109.5 .
C27 C29 H29A 109.5 .
C27 C29 H29B 109.5 .
H29A C29 H29B 109.5 .
C27 C29 H29C 109.5 .
H29A C29 H29C 109.5 .
H29B C29 H29C 109.5 .
C27 C30 H30A 109.5 .
C27 C30 H30B 109.5 .
H30A C30 H30B 109.5 .
C27 C30 H30C 109.5 .
H30A C30 H30C 109.5 .
H30B C30 H30C 109.5 .
C3A N1A C2A 112.10(11) .
C3A N1A H1A 107.7(11) .
C2A N1A H1A 109.5(11) .
C2A C1A H1A1 109.5 .
C2A C1A H1A2 109.5 .
H1A1 C1A H1A2 109.5 .
C2A C1A H1A3 109.5 .
H1A1 C1A H1A3 109.5 .
H1A2 C1A H1A3 109.5 .
N1A C2A C1A 111.45(11) .
N1A C2A H2A1 109.3 .
C1A C2A H2A1 109.3 .
N1A C2A H2A2 109.3 .
C1A C2A H2A2 109.3 .
H2A1 C2A H2A2 108.0 .
N1A C3A C4A 111.67(12) .
N1A C3A H3A1 109.3 .
C4A C3A H3A1 109.3 .
N1A C3A H3A2 109.3 .
C4A C3A H3A2 109.3 .
H3A1 C3A H3A2 107.9 .
C3A C4A H4A1 109.5 .
C3A C4A H4A2 109.5 .
H4A1 C4A H4A2 109.5 .
C3A C4A H4A3 109.5 .
H4A1 C4A H4A3 109.5 .
H4A2 C4A H4A3 109.5 .

loop_
_geom_bond_atom_site_label_1
_geom_bond_atom_site_label_2
_geom_bond_distance
_geom_bond_site_symmetry_2
O1 C13 1.4288(13) .
O1 H1 0.8400 .
C1 C2 1.3853(16) .
C1 C6 1.3919(16) .
C1 C13 1.5296(15) .
C2 C3 1.4001(16) .
C2 H2 0.9500 .
C3 C4 1.3998(17) .
C3 C23 1.5331(16) .
C4 C5 1.3923(17) .
C4 H4 0.9500 .
C5 C6 1.3893(16) .
C5 H5 0.9500 .
C6 C7 1.4717(16) .
C7 C8 1.3859(16) .
C7 C12 1.3959(16) .
C8 C9 1.3903(17) .
C8 H8 0.9500 .
C9 C10 1.4028(17) .
C9 H9 0.9500 .
C10 C11 1.3973(16) .
C10 C27 1.5324(16) .
C11 C12 1.3859(16) .
C11 H11 0.9500 .
C12 C13 1.5248(15) .
C13 C14 1.5297(16) .
C14 C15 1.3941(16) .
C14 C19 1.4107(16) .
C15 C16 1.3887(18) .
C15 H15 0.9500 .
C16 C17 1.3806(19) .
C16 H16 0.9500 .
C17 C18 1.3873(18) .
C17 H17 0.9500 .
C18 C19 1.3948(16) .
C18 H18 0.9500 .
C19 C20 1.4937(16) .
C20 C21 1.3952(16) .
C20 C22 1.3960(16) .
C21 C22 1.3850(16) 2_755
C21 H21 0.9500 .
C22 C21 1.3850(16) 2_755
C22 H22 0.9500 .
C23 C25 1.5247(19) .
C23 C24 1.5280(18) .
C23 C26 1.5426(18) .
C24 H24A 0.9800 .
C24 H24B 0.9800 .
C24 H24C 0.9800 .
C25 H25A 0.9800 .
C25 H25B 0.9800 .
C25 H25C 0.9800 .
C26 H26A 0.9800 .
C26 H26B 0.9800 .
C26 H26C 0.9800 .
C27 C28 1.5276(19) .
C27 C29 1.5350(18) .
C27 C30 1.5376(18) .
C28 H28A 0.9800 .
C28 H28B 0.9800 .
C28 H28C 0.9800 .
C29 H29A 0.9800 .
C29 H29B 0.9800 .
C29 H29C 0.9800 .
C30 H30A 0.9800 .
C30 H30B 0.9800 .
C30 H30C 0.9800 .
N1A C3A 1.4615(18) .
N1A C2A 1.4673(17) .
N1A H1A 0.905(18) .
C1A C2A 1.513(2) .
C1A H1A1 0.9800 .
C1A H1A2 0.9800 .
C1A H1A3 0.9800 .
C2A H2A1 0.9900 .
C2A H2A2 0.9900 .
C3A C4A 1.515(2) .
C3A H3A1 0.9900 .
C3A H3A2 0.9900 .
C4A H4A1 0.9800 .
C4A H4A2 0.9800 .
C4A H4A3 0.9800 .

loop_
_geom_torsion_atom_site_label_1
_geom_torsion_atom_site_label_2
_geom_torsion_atom_site_label_3
_geom_torsion_atom_site_label_4
_geom_torsion
_geom_torsion_site_symmetry_4
C6 C1 C2 C3 -0.87(17) .
C13 C1 C2 C3 -179.72(10) .
C1 C2 C3 C4 0.10(17) .
C1 C2 C3 C23 -178.90(10) .
C2 C3 C4 C5 0.26(18) .
C23 C3 C4 C5 179.29(11) .
C3 C4 C5 C6 0.13(18) .
C4 C5 C6 C1 -0.88(17) .
C4 C5 C6 C7 176.25(11) .
C2 C1 C6 C5 1.27(17) .
C13 C1 C6 C5 -179.71(10) .
C2 C1 C6 C7 -176.48(10) .
C13 C1 C6 C7 2.54(13) .
C5 C6 C7 C8 0.1(2) .
C1 C6 C7 C8 177.47(12) .
C5 C6 C7 C12 -177.91(12) .
C1 C6 C7 C12 -0.54(13) .
C12 C7 C8 C9 -0.88(17) .
C6 C7 C8 C9 -178.71(11) .
C7 C8 C9 C10 -0.35(18) .
C8 C9 C10 C11 0.58(18) .
C8 C9 C10 C27 179.06(11) .
C9 C10 C11 C12 0.43(16) .
C27 C10 C11 C12 -178.00(10) .
C10 C11 C12 C7 -1.68(17) .
C10 C11 C12 C13 -179.45(10) .
C8 C7 C12 C11 1.92(17) .
C6 C7 C12 C11 -179.79(10) .
C8 C7 C12 C13 -179.97(10) .
C6 C7 C12 C13 -1.68(12) .
C11 C12 C13 O1 63.71(14) .
C7 C12 C13 O1 -114.26(10) .
C11 C12 C13 C1 -179.06(11) .
C7 C12 C13 C1 2.98(12) .
C11 C12 C13 C14 -59.10(15) .
C7 C12 C13 C14 122.94(10) .
C2 C1 C13 O1 -67.50(14) .
C6 C1 C13 O1 113.55(10) .
C2 C1 C13 C12 175.63(11) .
C6 C1 C13 C12 -3.33(12) .
C2 C1 C13 C14 52.85(15) .
C6 C1 C13 C14 -126.10(10) .
O1 C13 C14 C15 9.11(14) .
C12 C13 C14 C15 133.01(11) .
C1 C13 C14 C15 -112.75(11) .
O1 C13 C14 C19 -174.90(10) .
C12 C13 C14 C19 -50.99(14) .
C1 C13 C14 C19 63.25(13) .
C19 C14 C15 C16 -0.51(17) .
C13 C14 C15 C16 175.63(11) .
C14 C15 C16 C17 0.35(18) .
C15 C16 C17 C18 -0.09(19) .
C16 C17 C18 C19 0.01(19) .
C17 C18 C19 C14 -0.17(18) .
C17 C18 C19 C20 -179.90(11) .
C15 C14 C19 C18 0.42(16) .
C13 C14 C19 C18 -175.59(10) .
C15 C14 C19 C20 -179.87(11) .
C13 C14 C19 C20 4.12(17) .
C18 C19 C20 C21 -86.46(14) .
C14 C19 C20 C21 93.82(14) .
C18 C19 C20 C22 90.79(14) .
C14 C19 C20 C22 -88.93(14) .
C22 C20 C21 C22 1.00(18) 2_755
C19 C20 C21 C22 178.32(11) 2_755
C21 C20 C22 C21 -1.00(18) 2_755
C19 C20 C22 C21 -178.30(11) 2_755
C4 C3 C23 C25 175.05(12) .
C2 C3 C23 C25 -5.97(17) .
C4 C3 C23 C24 53.55(15) .
C2 C3 C23 C24 -127.47(12) .
C4 C3 C23 C26 -65.41(15) .
C2 C3 C23 C26 113.58(13) .
C11 C10 C27 C28 -3.44(16) .
C9 C10 C27 C28 178.15(11) .
C11 C10 C27 C29 116.37(13) .
C9 C10 C27 C29 -62.04(14) .
C11 C10 C27 C30 -123.41(13) .
C9 C10 C27 C30 58.18(15) .
C3A N1A C2A C1A 179.19(11) .
C2A N1A C3A C4A 177.24(11) .
